data_4508906
loop_
_publ_author_name
'Bis, Joanna A.'
'McLaughlin, Olga L.'
'Vishweshwar, Peddy'
'Zaworotko, Michael J.'

_publ_section_title
;
 Supramolecular Heterocatemers and Their Role in Cocrystal Design
;
_journal_issue 12
_journal_name_full 'Crystal Growth &amp; Design'
_journal_page_first 2648
_journal_paper_doi 10.1021/cg060516f
_journal_volume 6
_journal_year 2006
_chemical_formula_sum 'C23 H21 N2 O3'
_chemical_formula_weight 373.42
_chemical_name_common
;
3:2 co-crystal of 4,4'-biphenol and 2-aminopyridine
;
_chemical_name_systematic
; 
 3:2 co-crystal of 4,4'-biphenol and 2-aminopyridine
;
_space_group_IT_number 14
_symmetry_cell_setting monoclinic
_symmetry_space_group_name_Hall '-P 2ybc'
_symmetry_space_group_name_H-M 'P 1 21/c 1'
_atom_sites_solution_hydrogens geom
_atom_sites_solution_primary direct
_atom_sites_solution_secondary difmap
_audit_creation_method SHELXL-97
_cell_angle_alpha 90.00
_cell_angle_beta 94.359(3)
_cell_angle_gamma 90.00
_cell_formula_units_Z 4
_cell_length_a 11.3359(16)
_cell_length_b 20.632(3)
_cell_length_c 8.0994(12)
_cell_measurement_reflns_used 2768
_cell_measurement_temperature 298(2)
_cell_measurement_theta_max 25.11
_cell_measurement_theta_min 2.67
_cell_volume 1888.8(5)
_computing_cell_refinement 'Bruker SMART'
_computing_data_collection 'Bruker SMART'
_computing_data_reduction 'Bruker SAINT'
_computing_molecular_graphics 'Bruker SHELXTL'
_computing_publication_material 'Bruker SHELXTL'
_computing_structure_refinement 'SHELXL-97 (Sheldrick, 1997)'
_computing_structure_solution 'SHELXS-97 (Sheldrick, 1990)'
_diffrn_ambient_temperature 298(2)
_diffrn_measured_fraction_theta_full 0.979
_diffrn_measured_fraction_theta_max 0.979
_diffrn_measurement_device_type 'CCD area detector'
_diffrn_measurement_method 'phi and omega scans'
_diffrn_radiation_monochromator graphite
_diffrn_radiation_source 'fine-focus sealed tube'
_diffrn_radiation_type MoK\a
_diffrn_radiation_wavelength 0.71073
_diffrn_reflns_av_R_equivalents 0.0416
_diffrn_reflns_av_sigmaI/netI 0.0498
_diffrn_reflns_limit_h_max 13
_diffrn_reflns_limit_h_min -11
_diffrn_reflns_limit_k_max 18
_diffrn_reflns_limit_k_min -24
_diffrn_reflns_limit_l_max 9
_diffrn_reflns_limit_l_min -9
_diffrn_reflns_number 9377
_diffrn_reflns_theta_full 25.00
_diffrn_reflns_theta_max 25.00
_diffrn_reflns_theta_min 1.80
_exptl_absorpt_coefficient_mu 0.088
_exptl_absorpt_correction_T_max 1.000
_exptl_absorpt_correction_T_min 0.811
_exptl_absorpt_correction_type SADABS
_exptl_crystal_colour colorless
_exptl_crystal_density_diffrn 1.313
_exptl_crystal_density_meas 0
_exptl_crystal_density_method 'not measured'
_exptl_crystal_description plate
_exptl_crystal_F_000 788
_exptl_crystal_size_max 0.20
_exptl_crystal_size_mid 0.10
_exptl_crystal_size_min 0.05
_refine_diff_density_max 0.199
_refine_diff_density_min -0.234
_refine_diff_density_rms 0.049
_refine_ls_extinction_method none
_refine_ls_goodness_of_fit_ref 0.940
_refine_ls_hydrogen_treatment mixed
_refine_ls_matrix_type full
_refine_ls_number_parameters 253
_refine_ls_number_reflns 3250
_refine_ls_number_restraints 0
_refine_ls_restrained_S_all 0.940
_refine_ls_R_factor_all 0.0865
_refine_ls_R_factor_gt 0.0465
_refine_ls_shift/su_max 0.124
_refine_ls_shift/su_mean 0.017
_refine_ls_structure_factor_coef Fsqd
_refine_ls_weighting_details 'calc w=1/[\s^2^(Fo^2^)+(0.1054P)^2^+0.0000P] where P=(Fo^2^+2Fc^2^)/3'
_refine_ls_weighting_scheme calc
_refine_ls_wR_factor_gt 0.1252
_refine_ls_wR_factor_ref 0.1629
_reflns_number_gt 2036
_reflns_number_total 3250
_reflns_threshold_expression >2sigma(I)
_cod_data_source_file cg060516fsup1.cif
_cod_data_source_block ommay164
_cod_depositor_comments
;
The following automatic conversions were performed:

'_symmetry_cell_setting' value 'Monoclinic' changed to 'monoclinic'
according to /home/saulius/struct/CIF-dictionaries/cif_core.dic
dictionary named 'cif_core.dic' version 2.4.2 from 2011-04-26.

Automatic conversion script
Id: cif_fix_values 1891 2012-01-12 08:04:46Z andrius 
;
_cod_original_sg_symbol_H-M P2(1)/c
_cod_database_code 4508906

loop_
_symmetry_equiv_pos_as_xyz
'x, y, z'
'-x, y+1/2, -z+1/2'
'-x, -y, -z'
'x, -y-1/2, z-1/2'

loop_
_atom_site_label
_atom_site_type_symbol
_atom_site_fract_x
_atom_site_fract_y
_atom_site_fract_z
_atom_site_U_iso_or_equiv
_atom_site_adp_type
_atom_site_occupancy
_atom_site_symmetry_multiplicity
_atom_site_calc_flag
_atom_site_refinement_flags
O1 O 0.73346(14) 0.28403(7) -0.1871(2) 0.0638(5) Uani 1 1 d .
H1 H 0.6580 0.2617 -0.1948 0.077 Uiso 1 1 d R
O2 O 0.72551(13) 0.73145(7) 0.2364(2) 0.0543(5) Uani 1 1 d .
H2 H 0.7826 0.7620 0.2199 0.065 Uiso 1 1 d R
C1 C 0.7355(2) 0.34555(10) -0.1228(3) 0.0480(6) Uani 1 1 d .
C2 C 0.8326(2) 0.38403(11) -0.1398(3) 0.0525(6) Uani 1 1 d .
H2 H 0.8963 0.3681 -0.1931 0.063 Uiso 1 1 calc R
C3 C 0.8357(2) 0.44638(10) -0.0780(3) 0.0487(6) Uani 1 1 d .
H3 H 0.9022 0.4717 -0.0912 0.058 Uiso 1 1 calc R
C4 C 0.74329(17) 0.47277(9) 0.0031(3) 0.0395(5) Uani 1 1 d .
C5 C 0.6465(2) 0.43236(10) 0.0193(3) 0.0496(6) Uani 1 1 d .
H5 H 0.5825 0.4481 0.0723 0.059 Uiso 1 1 calc R
C6 C 0.6425(2) 0.36975(11) -0.0406(3) 0.0516(6) Uani 1 1 d .
H6 H 0.5771 0.3438 -0.0257 0.062 Uiso 1 1 calc R
C7 C 0.74442(17) 0.54070(9) 0.0656(2) 0.0388(5) Uani 1 1 d .
C8 C 0.82362(19) 0.58738(10) 0.0191(3) 0.0459(6) Uani 1 1 d .
H8 H 0.8813 0.5756 -0.0509 0.055 Uiso 1 1 calc R
C9 C 0.81978(19) 0.65074(10) 0.0733(3) 0.0456(6) Uani 1 1 d .
H9 H 0.8740 0.6808 0.0390 0.055 Uiso 1 1 calc R
C10 C 0.73573(18) 0.66976(10) 0.1782(3) 0.0413(5) Uani 1 1 d .
C11 C 0.6568(2) 0.62408(10) 0.2282(3) 0.0499(6) Uani 1 1 d .
H11 H 0.5998 0.6361 0.2991 0.060 Uiso 1 1 calc R
C12 C 0.6619(2) 0.56104(10) 0.1741(3) 0.0494(6) Uani 1 1 d .
H12 H 0.6086 0.5310 0.2110 0.059 Uiso 1 1 calc R
N21 N 1.09729(16) 0.18750(9) 0.8288(2) 0.0489(5) Uani 1 1 d .
N22 N 0.96165(18) 0.23947(9) 0.6491(3) 0.0634(6) Uani 1 1 d .
H22A H 0.8842 0.2502 0.6287 0.076 Uiso 1 1 d R
H22B H 1.0226 0.2693 0.6557 0.076 Uiso 1 1 d R
C21 C 0.9865(2) 0.19133(10) 0.7618(3) 0.0461(6) Uani 1 1 d .
C22 C 0.9001(2) 0.14679(12) 0.8006(3) 0.0602(7) Uani 1 1 d .
H22 H 0.8234 0.1500 0.7519 0.072 Uiso 1 1 calc R
C23 C 0.9297(3) 0.09889(13) 0.9101(4) 0.0740(8) Uani 1 1 d .
H23 H 0.8730 0.0690 0.9376 0.089 Uiso 1 1 calc R
C24 C 1.0444(3) 0.09426(13) 0.9813(4) 0.0751(8) Uani 1 1 d .
C25 C 1.1233(2) 0.13926(13) 0.9371(3) 0.0611(7) Uani 1 1 d .
H25 H 1.2004 0.1366 0.9848 0.073 Uiso 1 1 calc R
O31 O 0.50849(13) 0.22630(7) 0.8042(2) 0.0610(5) Uani 1 1 d .
H31 H 0.4281 0.2395 0.7754 0.073 Uiso 1 1 d R
C31 C 0.50443(18) 0.16261(10) 0.8561(3) 0.0450(6) Uani 1 1 d .
C32 C 0.59387(18) 0.13997(11) 0.9652(3) 0.0516(6) Uani 1 1 d .
H32 H 0.6556 0.1673 1.0022 0.062 Uiso 1 1 calc R
C33 C 0.59174(19) 0.07656(11) 1.0196(3) 0.0492(6) Uani 1 1 d .
H33 H 0.6529 0.0620 1.0934 0.059 Uiso 1 1 calc R
C34 C 0.50195(17) 0.03389(9) 0.9684(3) 0.0390(5) Uani 1 1 d .
H34 H 1.0648 0.0607 1.0717 0.047 Uiso 1 1 d R
C35 C 0.41410(19) 0.05840(10) 0.8560(3) 0.0499(6) Uani 1 1 d .
H35 H 0.3522 0.0314 0.8182 0.060 Uiso 1 1 calc R
C36 C 0.41555(19) 0.12145(10) 0.7985(3) 0.0500(6) Uani 1 1 d .
H36 H 0.3566 0.1359 0.7210 0.060 Uiso 1 1 calc R

loop_
_atom_site_aniso_label
_atom_site_aniso_U_11
_atom_site_aniso_U_22
_atom_site_aniso_U_33
_atom_site_aniso_U_23
_atom_site_aniso_U_13
_atom_site_aniso_U_12
O1 0.0553(11) 0.0410(10) 0.0957(14) -0.0133(9) 0.0086(9) -0.0032(7)
O2 0.0482(9) 0.0393(9) 0.0763(11) -0.0072(8) 0.0104(8) -0.0052(7)
C1 0.0459(14) 0.0355(12) 0.0611(15) -0.0003(10) -0.0047(11) 0.0018(10)
C2 0.0436(14) 0.0455(13) 0.0691(17) -0.0054(11) 0.0073(12) 0.0025(11)
C3 0.0412(13) 0.0436(13) 0.0616(15) -0.0016(11) 0.0053(11) -0.0059(10)
C4 0.0372(12) 0.0388(12) 0.0419(12) 0.0039(9) -0.0005(9) 0.0013(9)
C5 0.0432(13) 0.0447(13) 0.0613(15) -0.0010(11) 0.0081(11) -0.0033(10)
C6 0.0454(14) 0.0439(13) 0.0655(16) -0.0009(11) 0.0041(12) -0.0093(10)
C7 0.0372(12) 0.0394(12) 0.0394(12) 0.0046(9) 0.0006(10) -0.0011(9)
C8 0.0417(13) 0.0428(13) 0.0540(14) 0.0023(10) 0.0095(10) -0.0026(10)
C9 0.0405(13) 0.0399(13) 0.0571(14) 0.0038(10) 0.0080(11) -0.0064(10)
C10 0.0369(12) 0.0385(12) 0.0481(13) 0.0012(10) 0.0014(10) -0.0014(9)
C11 0.0460(13) 0.0474(13) 0.0582(15) -0.0058(11) 0.0155(11) -0.0035(11)
C12 0.0482(14) 0.0446(13) 0.0573(15) 0.0000(11) 0.0166(12) -0.0106(10)
N21 0.0482(12) 0.0461(11) 0.0526(12) -0.0099(9) 0.0044(9) -0.0024(8)
N22 0.0568(13) 0.0607(13) 0.0734(15) 0.0129(11) 0.0098(11) 0.0060(10)
C21 0.0512(14) 0.0409(13) 0.0466(13) -0.0065(10) 0.0061(11) 0.0018(10)
C22 0.0529(16) 0.0604(16) 0.0667(17) -0.0035(13) 0.0004(13) -0.0129(12)
C23 0.080(2) 0.0621(18) 0.082(2) 0.0088(15) 0.0183(17) -0.0173(14)
C24 0.091(2) 0.0635(19) 0.0705(19) 0.0197(15) 0.0051(17) 0.0044(15)
C25 0.0598(17) 0.0675(17) 0.0551(16) -0.0050(13) -0.0025(13) 0.0058(13)
O31 0.0503(10) 0.0399(9) 0.0918(13) 0.0089(8) -0.0008(9) -0.0025(7)
C31 0.0432(13) 0.0331(11) 0.0588(14) -0.0018(10) 0.0048(11) -0.0011(9)
C32 0.0416(13) 0.0439(13) 0.0679(16) -0.0011(11) -0.0047(11) -0.0109(10)
C33 0.0421(13) 0.0467(14) 0.0573(15) 0.0041(11) -0.0047(11) -0.0057(10)
C34 0.0392(12) 0.0376(11) 0.0405(12) -0.0062(9) 0.0045(9) 0.0001(9)
C35 0.0480(14) 0.0394(12) 0.0599(15) -0.0069(11) -0.0108(11) -0.0041(10)
C36 0.0491(14) 0.0419(13) 0.0568(15) -0.0010(10) -0.0097(11) 0.0030(10)

loop_
_atom_type_symbol
_atom_type_description
_atom_type_scat_dispersion_real
_atom_type_scat_dispersion_imag
_atom_type_scat_source
C C 0.0033 0.0016 'International Tables Vol C Tables 4.2.6.8 and 6.1.1.4'
H H 0.0000 0.0000 'International Tables Vol C Tables 4.2.6.8 and 6.1.1.4'
N N 0.0061 0.0033 'International Tables Vol C Tables 4.2.6.8 and 6.1.1.4'
O O 0.0106 0.0060 'International Tables Vol C Tables 4.2.6.8 and 6.1.1.4'

loop_
_geom_angle_atom_site_label_1
_geom_angle_atom_site_label_2
_geom_angle_atom_site_label_3
_geom_angle
_geom_angle_site_symmetry_3
O1 C1 C2 119.2(2) .
O1 C1 C6 121.7(2) .
C2 C1 C6 119.1(2) .
C1 C2 C3 120.1(2) .
C2 C3 C4 122.5(2) .
C3 C4 C5 116.0(2) .
C3 C4 C7 122.83(18) .
C5 C4 C7 121.2(2) .
C6 C5 C4 122.2(2) .
C5 C6 C1 120.1(2) .
C8 C7 C12 116.1(2) .
C8 C7 C4 123.4(2) .
C12 C7 C4 120.52(18) .
C9 C8 C7 122.3(2) .
C8 C9 C10 120.3(2) .
O2 C10 C9 123.93(19) .
O2 C10 C11 117.4(2) .
C9 C10 C11 118.6(2) .
C12 C11 C10 120.5(2) .
C11 C12 C7 122.1(2) .
C21 N21 C25 117.6(2) .
N21 C21 N22 117.2(2) .
N21 C21 C22 121.7(2) .
N22 C21 C22 121.1(2) .
C23 C22 C21 119.0(2) .
C22 C23 C24 120.1(2) .
C25 C24 C23 117.4(2) .
N21 C25 C24 124.2(2) .
C36 C31 C32 119.7(2) .
C36 C31 O31 121.72(18) .
C32 C31 O31 118.60(18) .
C31 C32 C33 119.80(19) .
C32 C33 C34 122.45(19) .
C33 C34 C35 115.96(19) .
C33 C34 C34 122.2(2) 3_657
C35 C34 C34 121.8(2) 3_657
C36 C35 C34 122.42(19) .
C31 C36 C35 119.66(19) .

loop_
_geom_bond_atom_site_label_1
_geom_bond_atom_site_label_2
_geom_bond_distance
_geom_bond_site_symmetry_2
O1 C1 1.371(2) .
O2 C10 1.365(2) .
C1 C2 1.373(3) .
C1 C6 1.381(3) .
C2 C3 1.380(3) .
C3 C4 1.389(3) .
C4 C5 1.392(3) .
C4 C7 1.490(3) .
C5 C6 1.379(3) .
C7 C8 1.388(3) .
C7 C12 1.396(3) .
C8 C9 1.381(3) .
C9 C10 1.381(3) .
C10 C11 1.382(3) .
C11 C12 1.375(3) .
N21 C21 1.332(3) .
N21 C25 1.345(3) .
N22 C21 1.364(3) .
C21 C22 1.396(3) .
C22 C23 1.353(3) .
C23 C24 1.384(4) .
C24 C25 1.356(4) .
O31 C31 1.382(2) .
C31 C36 1.372(3) .
C31 C32 1.375(3) .
C32 C33 1.381(3) .
C33 C34 1.385(3) .
C34 C35 1.392(3) .
C34 C34 1.491(4) 3_657
C35 C36 1.382(3) .

loop_
_geom_hbond_atom_site_label_D
_geom_hbond_atom_site_label_H
_geom_hbond_atom_site_label_A
_geom_hbond_distance_DH
_geom_hbond_distance_HA
_geom_hbond_distance_DA
_geom_hbond_angle_DHA
_geom_hbond_site_symmetry_A
O31 H31 O2 0.96 1.84 2.788(2) 168.8 3_666
N22 H22A O1 0.91 2.45 3.134(3) 131.8 1_556
O2 H2 N21 0.92 1.78 2.697(2) 171.9 3_766
O1 H1 O31 0.97 1.84 2.811(2) 173.8 1_554

loop_
_geom_torsion_atom_site_label_1
_geom_torsion_atom_site_label_2
_geom_torsion_atom_site_label_3
_geom_torsion_atom_site_label_4
_geom_torsion
_geom_torsion_site_symmetry_1
_geom_torsion_site_symmetry_4
O1 C1 C2 C3 179.1(2) . .
C6 C1 C2 C3 -1.2(3) . .
C1 C2 C3 C4 0.2(3) . .
C2 C3 C4 C5 0.2(3) . .
C2 C3 C4 C7 -178.1(2) . .
C3 C4 C5 C6 0.3(3) . .
C7 C4 C5 C6 178.65(19) . .
C4 C5 C6 C1 -1.3(3) . .
O1 C1 C6 C5 -178.6(2) . .
C2 C1 C6 C5 1.7(3) . .
C3 C4 C7 C8 14.2(3) . .
C5 C4 C7 C8 -164.1(2) . .
C3 C4 C7 C12 -167.1(2) . .
C5 C4 C7 C12 14.6(3) . .
C12 C7 C8 C9 -1.5(3) . .
C4 C7 C8 C9 177.21(19) . .
C7 C8 C9 C10 0.4(3) . .
C8 C9 C10 O2 -179.57(19) . .
C8 C9 C10 C11 0.5(3) . .
O2 C10 C11 C12 179.89(19) . .
C9 C10 C11 C12 -0.2(3) . .
C10 C11 C12 C7 -1.1(3) . .
C8 C7 C12 C11 1.9(3) . .
C4 C7 C12 C11 -176.93(19) . .
C25 N21 C21 N22 -178.5(2) . .
C25 N21 C21 C22 -0.6(3) . .
N21 C21 C22 C23 0.6(4) . .
N22 C21 C22 C23 178.4(2) . .
C21 C22 C23 C24 -0.4(4) . .
C22 C23 C24 C25 0.2(5) . .
C21 N21 C25 C24 0.4(4) . .
C23 C24 C25 N21 -0.3(5) . .
C36 C31 C32 C33 -1.9(4) . .
O31 C31 C32 C33 179.7(2) . .
C31 C32 C33 C34 0.0(4) . .
C32 C33 C34 C35 1.0(4) . .
C32 C33 C34 C34 -178.0(2) . 3_657
C33 C34 C35 C36 -0.1(3) . .
C34 C34 C35 C36 178.9(2) 3_657 .
C32 C31 C36 C35 2.8(4) . .
O31 C31 C36 C35 -178.9(2) . .
C34 C35 C36 C31 -1.8(4) . .
